data_1574123
loop_
_publ_author_name
'Chang, Meng-Yang'
'Hsueh, Nai-Chen'

_publ_section_title
;
 One-pot synthesis of diaroyl benzothiepine-1,1-dioxides.
;
_journal_issue 15
_journal_name_full 'Organic &amp; biomolecular chemistry'
_journal_page_first 3572
_journal_page_last 3582
_journal_paper_doi 10.1039/d5ob00198f
_journal_volume 23
_journal_year 2025
_chemical_formula_moiety 'C39 H28 O6 S, C4 H8 O2'
_chemical_formula_sum 'C43 H36 Cl O8 S0.25'
_chemical_formula_weight 724.18
_space_group_crystal_system monoclinic
_space_group_IT_number 14
_space_group_name_Hall '-P 2ybc'
_space_group_name_H-M_alt 'P 1 21/c 1'
_atom_sites_solution_hydrogens geom
_atom_sites_solution_primary dual
_audit_creation_date 2023-05-30
_audit_creation_method
;
Olex2 1.5
(compiled 2023.03.06 svn.rbb2c1857 for OlexSys, GUI svn.r6748)
;
_audit_update_record
;
2024-11-08 deposited with the CCDC.	2025-03-10 downloaded from the CCDC.
;
_cell_angle_alpha 90
_cell_angle_beta 92.809(2)
_cell_angle_gamma 90
_cell_formula_units_Z 4
_cell_length_a 10.5314(3)
_cell_length_b 13.6665(4)
_cell_length_c 25.0346(7)
_cell_measurement_reflns_used 12586
_cell_measurement_temperature 130(2)
_cell_measurement_theta_max 26.7760
_cell_measurement_theta_min 1.7030
_cell_volume 3598.83(18)
_computing_cell_refinement 'CrysAlisPro 1.171.41.123a (Rigaku OD, 2022)'
_computing_data_collection 'CrysAlisPro 1.171.41.123a (Rigaku OD, 2022)'
_computing_data_reduction 'CrysAlisPro 1.171.41.123a (Rigaku OD, 2022)'
_computing_molecular_graphics 'Olex2 1.5 (Dolomanov et al., 2009)'
_computing_publication_material 'Olex2 1.5 (Dolomanov et al., 2009)'
_computing_structure_refinement 'SHELXL 2018/3 (Sheldrick, 2015)'
_computing_structure_solution 'SHELXT 2018/2 (Sheldrick, 2018)'
_diffrn_ambient_temperature 130(2)
_diffrn_detector 'Hybrid Pixel Array Detector'
_diffrn_detector_area_resol_mean 10.0000
_diffrn_measured_fraction_theta_full 0.998
_diffrn_measured_fraction_theta_max 0.947
_diffrn_measurement_details
;
List of Runs (angles in degrees, time in seconds):

  # Type    Start    End  Width  t~exp~   \w     \q     \k     \f   Frames
#--------------------------------------------------------------------------
  1  \w    -79.00  48.00   0.50   82.19    --   10.60 -37.00-120.00  254
  2  \w    -17.00 100.00   0.50   82.19    --   10.60  82.00  90.00  234
  3  \w    -17.00 100.00   0.50   82.19    --   10.60  82.00 -60.00  234
  4  \w    -79.00  38.00   0.50   82.19    --   10.60 -82.00  30.00  234
  5  \w    -15.00 100.00   0.50   82.19    --   10.60  77.00-150.00  230
  6  \w    -17.00  41.00   0.50   82.19    --   10.60  82.00   0.00  116
  7  \w    -15.00  10.00   0.50   82.19    --  -10.90 -82.00 -90.00   50
;
_diffrn_measurement_device 'four-circle diffractometer'
_diffrn_measurement_device_type 'XtaLAB Pro II AFC12 (RINC): Kappa single'
_diffrn_measurement_method '\w scans'
_diffrn_orient_matrix_type 'CrysAlisPro convention (1999,Acta A55,543-557)'
_diffrn_orient_matrix_UB_11 0.0167431000
_diffrn_orient_matrix_UB_12 0.0388169000
_diffrn_orient_matrix_UB_13 0.0177761000
_diffrn_orient_matrix_UB_21 0.0077148000
_diffrn_orient_matrix_UB_22 -0.0338374000
_diffrn_orient_matrix_UB_23 0.0213657000
_diffrn_orient_matrix_UB_31 0.0649413000
_diffrn_orient_matrix_UB_32 -0.0059692000
_diffrn_orient_matrix_UB_33 -0.0056789000
_diffrn_radiation_monochromator mirror
_diffrn_radiation_probe x-ray
_diffrn_radiation_type 'Mo K\a'
_diffrn_radiation_wavelength 0.71073
_diffrn_reflns_av_R_equivalents 0.1160
_diffrn_reflns_av_unetI/netI 0.1912
_diffrn_reflns_Laue_measured_fraction_full 0.998
_diffrn_reflns_Laue_measured_fraction_max 0.947
_diffrn_reflns_limit_h_max 13
_diffrn_reflns_limit_h_min -13
_diffrn_reflns_limit_k_max 17
_diffrn_reflns_limit_k_min -17
_diffrn_reflns_limit_l_max 30
_diffrn_reflns_limit_l_min -31
_diffrn_reflns_number 37585
_diffrn_reflns_point_group_measured_fraction_full 0.998
_diffrn_reflns_point_group_measured_fraction_max 0.947
_diffrn_reflns_theta_full 25.242
_diffrn_reflns_theta_max 27.069
_diffrn_reflns_theta_min 1.629
_diffrn_source 'micro-focus sealed X-ray tube'
_diffrn_source_type 'Rigaku (Mo) X-ray Source'
_exptl_absorpt_coefficient_mu 0.176
_exptl_absorpt_correction_T_max 1.00000
_exptl_absorpt_correction_T_min 0.31140
_exptl_absorpt_correction_type multi-scan
_exptl_absorpt_process_details
;
CrysAlisPro 1.171.41.123a (Rigaku Oxford Diffraction, 2022)
Empirical absorption correction using spherical harmonics,
implemented in SCALE3 ABSPACK scaling algorithm.
;
_exptl_crystal_colour yellow
_exptl_crystal_colour_primary yellow
_exptl_crystal_density_diffrn 1.337
_exptl_crystal_description block
_exptl_crystal_F_000 1516
_exptl_crystal_size_max 0.2
_exptl_crystal_size_mid 0.2
_exptl_crystal_size_min 0.2
_refine_diff_density_max 0.529
_refine_diff_density_min -0.537
_refine_diff_density_rms 0.084
_refine_ls_extinction_method none
_refine_ls_goodness_of_fit_ref 1.045
_refine_ls_hydrogen_treatment constr
_refine_ls_matrix_type full
_refine_ls_number_parameters 471
_refine_ls_number_reflns 7507
_refine_ls_number_restraints 0
_refine_ls_restrained_S_all 1.045
_refine_ls_R_factor_all 0.1910
_refine_ls_R_factor_gt 0.0769
_refine_ls_shift/su_max 0.000
_refine_ls_shift/su_mean 0.000
_refine_ls_structure_factor_coef Fsqd
_refine_ls_weighting_details 'w=1/[\s^2^(Fo^2^)+(0.0730P)^2^+5.2674P] where P=(Fo^2^+2Fc^2^)/3'
_refine_ls_weighting_scheme calc
_refine_ls_wR_factor_gt 0.1621
_refine_ls_wR_factor_ref 0.1880
_reflns_Friedel_coverage 0.000
_reflns_number_gt 4658
_reflns_number_total 7507
_reflns_threshold_expression 'I > 2\s(I)'
_cod_data_source_file d5ob00198f2.cif
_cod_data_source_block k11205-myc-i_auto
_cod_depositor_comments 'Adding full bibliography for 1574120--1574127.cif.'
_cod_database_code 1574123
_shelx_shelxl_version_number 2018/3
_shelx_space_group_comment
;
The symmetry employed for this shelxl refinement is uniquely defined
by the following loop, which should always be used as a source of
symmetry information in preference to the above space-group names.
They are only intended as comments.
;
_shelx_estimated_absorpt_t_max 0.966
_shelx_estimated_absorpt_t_min 0.966
_reflns_odcompleteness_completeness 99.44
_reflns_odcompleteness_iscentric 1
_reflns_odcompleteness_theta 26.32
_olex2_refinement_description
;
1. Fixed Uiso
 At 1.2 times of:
  All C(H) groups, All C(H,H) groups
 At 1.5 times of:
  All C(H,H,H) groups
2.a Ternary CH refined with riding coordinates:
 C5(H00B), C2(H00I), C4(H00N), C1(H00Q)
2.b Secondary CH2 refined with riding coordinates:
 C01A(H01I,H01J)
2.c Aromatic/amide H refined with riding coordinates:
 C17(H00E), C14(H00F), C16(H00J), C21(H00L), C24(H00S), C15(H00V), C25(H00W),
 C8(H00X), C23(H00Y), C9(H00Z), C12(H010), C39(H011), C10(H012), C36(H013),
 C37(H014), C35(H015), C22(H016), C38(H017), C11(H018), C30(H01C), C28(H01D),
 C32(H01E), C29(H01F), C31(H01G)
2.d Idealised Me refined as rotating group:
 C019(H01A,H01B,H01H), C01B(H01K,H01L,H01M)
;
_smtbx_masks_void_probe_radius 1.2
_smtbx_masks_void_truncation_radius 1.2
_olex2_submission_special_instructions 'No special instructions were received'
_oxdiff_exptl_absorpt_empirical_details
;
Empirical correction (ABSPACK) includes:
- Absorption correction using spherical harmonics
- Frame scaling
;
_oxdiff_exptl_absorpt_empirical_full_max 3.337
_oxdiff_exptl_absorpt_empirical_full_min 0.461

loop_
_space_group_symop_operation_xyz
'x, y, z'
'-x, y+1/2, -z+1/2'
'-x, -y, -z'
'x, -y-1/2, z-1/2'

loop_
_atom_site_label
_atom_site_type_symbol
_atom_site_fract_x
_atom_site_fract_y
_atom_site_fract_z
_atom_site_U_iso_or_equiv
_atom_site_adp_type
_atom_site_occupancy
_atom_site_site_symmetry_order
_atom_site_calc_flag
_atom_site_refinement_flags_posn
_atom_site_refinement_flags_adp
_atom_site_refinement_flags_occupancy
_atom_site_disorder_assembly
_atom_site_disorder_group
S001 S 0.48732(7) 0.19838(6) 0.63673(3) 0.0186(2) Uani 1 1 d . . . . .
O002 O 0.1611(2) 0.37843(16) 0.62063(9) 0.0223(6) Uani 1 1 d . . . . .
O003 O 0.5651(2) 0.13268(16) 0.60750(9) 0.0229(6) Uani 1 1 d . . . . .
O004 O 0.7285(2) 0.33757(18) 0.58022(9) 0.0274(6) Uani 1 1 d . . . . .
O005 O 0.4929(2) 0.19193(17) 0.69398(9) 0.0235(6) Uani 1 1 d . . . . .
O006 O 0.3402(2) 0.01890(18) 0.62631(9) 0.0257(6) Uani 1 1 d . . . . .
O007 O 0.3476(2) 0.45549(17) 0.48298(9) 0.0264(6) Uani 1 1 d . . . . .
O008 O 0.2266(2) 0.2828(2) 0.73068(11) 0.0386(7) Uani 1 1 d . . . . .
O009 O 0.2701(2) 0.25786(19) 0.81802(10) 0.0365(7) Uani 1 1 d . . . . .
C00A C 0.3196(3) 0.4990(2) 0.62842(13) 0.0177(7) Uani 1 1 d . . . . .
C00B C 0.3196(3) 0.1936(2) 0.61568(13) 0.0179(7) Uani 1 1 d . . . . .
H00B H 0.272817 0.232010 0.642476 0.021 Uiso 1 1 calc R U . . .
C00C C 0.1520(3) 0.3733(2) 0.47750(13) 0.0209(8) Uani 1 1 d . . . . .
C00D C 0.2704(3) 0.0883(3) 0.61787(13) 0.0187(8) Uani 1 1 d . . . . .
C00E C 0.3677(3) 0.1180(3) 0.48892(13) 0.0221(8) Uani 1 1 d . . . . .
H00E H 0.295138 0.076864 0.490004 0.027 Uiso 1 1 calc R U . . .
C00F C 0.5831(3) 0.2385(3) 0.48732(13) 0.0211(8) Uani 1 1 d . . . . .
H00F H 0.656558 0.278830 0.486768 0.025 Uiso 1 1 calc R U . . .
C00G C 0.2610(3) 0.4100(2) 0.60432(13) 0.0178(7) Uani 1 1 d . . . . .
C00H C 0.4846(3) 0.2615(2) 0.51996(12) 0.0172(7) Uani 1 1 d . . . . .
C00I C 0.4708(3) 0.3446(2) 0.55949(12) 0.0162(7) Uani 1 1 d . . . . .
H00I H 0.507804 0.406372 0.545572 0.019 Uiso 1 1 calc R U . . .
C00J C 0.4668(3) 0.0951(3) 0.45637(13) 0.0252(8) Uani 1 1 d . . . . .
H00J H 0.462200 0.038045 0.434710 0.030 Uiso 1 1 calc R U . . .
C00K C 0.2775(3) 0.3992(2) 0.50459(13) 0.0191(8) Uani 1 1 d . . . . .
C00L C 0.2836(3) 0.5241(3) 0.67944(14) 0.0262(9) Uani 1 1 d . . . . .
H00L H 0.221810 0.485761 0.696282 0.031 Uiso 1 1 calc R U . . .
C00M C 0.3226(3) 0.3517(2) 0.55937(13) 0.0164(7) Uani 1 1 d . . . . .
C00N C 0.2879(3) 0.2412(2) 0.55997(12) 0.0162(7) Uani 1 1 d . . . . .
H00N H 0.197037 0.230262 0.548036 0.019 Uiso 1 1 calc R U . . .
C00O C 0.3772(3) 0.2017(2) 0.51960(12) 0.0183(7) Uani 1 1 d . . . . .
C00P C 0.6709(3) 0.3383(2) 0.62100(13) 0.0193(8) Uani 1 1 d . . . . .
C00Q C 0.5260(3) 0.3223(2) 0.61683(12) 0.0162(7) Uani 1 1 d . . . . .
H00Q H 0.486296 0.368611 0.642062 0.019 Uiso 1 1 calc R U . . .
C00R C 0.1299(3) 0.0739(2) 0.60763(13) 0.0197(8) Uani 1 1 d . . . . .
C00S C 0.4607(3) 0.6374(3) 0.63032(14) 0.0271(9) Uani 1 1 d . . . . .
H00S H 0.521378 0.676776 0.613519 0.032 Uiso 1 1 calc R U . . .
C00T C 0.7374(3) 0.3552(2) 0.67408(14) 0.0200(8) Uani 1 1 d . . . . .
C00U C 0.2465(3) 0.2280(3) 0.76778(16) 0.0291(9) Uani 1 1 d . . . . .
C00V C 0.5722(3) 0.1557(3) 0.45556(13) 0.0250(8) Uani 1 1 d . . . . .
H00V H 0.638543 0.140028 0.432656 0.030 Uiso 1 1 calc R U . . .
C00W C 0.4086(3) 0.5572(2) 0.60362(14) 0.0214(8) Uani 1 1 d . . . . .
H00W H 0.433202 0.541668 0.568605 0.026 Uiso 1 1 calc R U . . .
C00X C 0.6760(3) 0.3608(2) 0.72184(14) 0.0249(8) Uani 1 1 d . . . . .
H00X H 0.586085 0.354731 0.721692 0.030 Uiso 1 1 calc R U . . .
C00Y C 0.4254(4) 0.6607(3) 0.68104(15) 0.0308(9) Uani 1 1 d . . . . .
H00Y H 0.462111 0.715710 0.699069 0.037 Uiso 1 1 calc R U . . .
C00Z C 0.7455(3) 0.3751(3) 0.76995(15) 0.0306(9) Uani 1 1 d . . . . .
H00Z H 0.703337 0.378919 0.802570 0.037 Uiso 1 1 calc R U . . .
C010 C 0.8700(3) 0.3664(3) 0.67492(15) 0.0273(9) Uani 1 1 d . . . . .
H010 H 0.912825 0.365285 0.642405 0.033 Uiso 1 1 calc R U . . .
C011 C 0.0874(3) -0.0130(3) 0.58431(15) 0.0279(9) Uani 1 1 d . . . . .
H011 H 0.147070 -0.061789 0.575418 0.034 Uiso 1 1 calc R U . . .
C012 C 0.8767(4) 0.3839(3) 0.76998(16) 0.0366(10) Uani 1 1 d . . . . .
H012 H 0.924420 0.393216 0.802783 0.044 Uiso 1 1 calc R U . . .
C013 C -0.0872(3) 0.1265(3) 0.61143(17) 0.0385(10) Uani 1 1 d . . . . .
H013 H -0.147489 0.173727 0.621699 0.046 Uiso 1 1 calc R U . . .
C014 C -0.1286(4) 0.0413(3) 0.58740(16) 0.0363(10) Uani 1 1 d . . . . .
H014 H -0.216900 0.030632 0.580026 0.044 Uiso 1 1 calc R U . . .
C015 C 0.0416(3) 0.1446(3) 0.62094(16) 0.0306(9) Uani 1 1 d . . . . .
H015 H 0.069293 0.204876 0.636438 0.037 Uiso 1 1 calc R U . . .
C016 C 0.3364(4) 0.6040(3) 0.70579(15) 0.0360(10) Uani 1 1 d . . . . .
H016 H 0.311990 0.620115 0.740747 0.043 Uiso 1 1 calc R U . . .
C017 C -0.0410(3) -0.0291(3) 0.57393(16) 0.0370(10) Uani 1 1 d . . . . .
H017 H -0.069183 -0.088514 0.557571 0.044 Uiso 1 1 calc R U . . .
C018 C 0.9382(4) 0.3791(3) 0.72286(16) 0.0357(10) Uani 1 1 d . . . . .
H018 H 1.028151 0.384658 0.723327 0.043 Uiso 1 1 calc R U . . .
C019 C 0.3906(4) 0.4100(3) 0.81414(17) 0.0426(11) Uani 1 1 d . . . . .
H01A H 0.401979 0.403651 0.775678 0.064 Uiso 1 1 calc R U . . .
H01B H 0.461530 0.378113 0.834054 0.064 Uiso 1 1 calc R U . . .
H01H H 0.388353 0.479508 0.823758 0.064 Uiso 1 1 calc R U . . .
C01A C 0.2688(4) 0.3626(3) 0.82773(17) 0.0393(10) Uani 1 1 d . . . . .
H01I H 0.253574 0.374702 0.865883 0.047 Uiso 1 1 calc R U . . .
H01J H 0.197882 0.392591 0.806030 0.047 Uiso 1 1 calc R U . . .
C01B C 0.2490(4) 0.1189(3) 0.76365(17) 0.0458(11) Uani 1 1 d . . . . .
H01K H 0.182024 0.097204 0.737769 0.069 Uiso 1 1 calc R U . . .
H01L H 0.234645 0.090216 0.798712 0.069 Uiso 1 1 calc R U . . .
H01M H 0.331938 0.097856 0.751750 0.069 Uiso 1 1 calc R U . . .
C01C C -0.0765(4) 0.3313(3) 0.42154(17) 0.0418(11) Uani 1 1 d . . . . .
H01C H -0.154434 0.317009 0.402431 0.050 Uiso 1 1 calc R U . . .
C01D C 0.0416(4) 0.3574(4) 0.50370(16) 0.0519(13) Uani 1 1 d . . . . .
H01D H 0.043381 0.359705 0.541655 0.062 Uiso 1 1 calc R U . . .
C01E C 0.1452(4) 0.3677(4) 0.42247(16) 0.0524(14) Uani 1 1 d . . . . .
H01E H 0.219222 0.379568 0.403263 0.063 Uiso 1 1 calc R U . . .
C01F C -0.0716(4) 0.3383(4) 0.47523(17) 0.0608(15) Uani 1 1 d . . . . .
H01F H -0.147171 0.329991 0.493917 0.073 Uiso 1 1 calc R U . . .
C01G C 0.0325(4) 0.3451(4) 0.39488(18) 0.0657(16) Uani 1 1 d . . . . .
H01G H 0.030476 0.339040 0.357041 0.079 Uiso 1 1 calc R U . . .

loop_
_atom_site_aniso_label
_atom_site_aniso_U_11
_atom_site_aniso_U_22
_atom_site_aniso_U_33
_atom_site_aniso_U_23
_atom_site_aniso_U_13
_atom_site_aniso_U_12
S001 0.0149(4) 0.0177(5) 0.0232(5) 0.0023(4) 0.0013(3) -0.0016(4)
O002 0.0182(12) 0.0223(13) 0.0269(13) -0.0014(11) 0.0066(10) -0.0015(10)
O003 0.0188(12) 0.0178(13) 0.0322(14) 0.0022(11) 0.0035(10) 0.0014(10)
O004 0.0183(12) 0.0386(16) 0.0257(13) -0.0008(12) 0.0048(11) -0.0038(11)
O005 0.0206(12) 0.0253(14) 0.0241(13) 0.0057(11) -0.0032(10) -0.0042(11)
O006 0.0204(13) 0.0209(14) 0.0359(15) 0.0032(12) 0.0039(11) 0.0016(11)
O007 0.0225(13) 0.0260(14) 0.0308(14) 0.0088(11) 0.0021(11) -0.0033(11)
O008 0.0423(17) 0.0412(18) 0.0320(16) -0.0013(14) -0.0027(13) 0.0087(14)
O009 0.0410(16) 0.0398(18) 0.0293(15) -0.0043(13) 0.0060(12) -0.0048(13)
C00A 0.0172(17) 0.0121(18) 0.0234(18) 0.0006(15) -0.0022(14) 0.0018(14)
C00B 0.0120(16) 0.0192(19) 0.0229(18) -0.0037(15) 0.0044(13) -0.0022(14)
C00C 0.0155(17) 0.022(2) 0.0257(19) 0.0025(16) 0.0008(15) 0.0019(14)
C00D 0.0211(18) 0.0185(19) 0.0171(17) 0.0008(15) 0.0055(14) -0.0025(15)
C00E 0.0210(18) 0.023(2) 0.0222(18) -0.0007(16) -0.0008(15) -0.0023(15)
C00F 0.0156(17) 0.023(2) 0.0246(19) 0.0007(16) 0.0028(14) 0.0002(15)
C00G 0.0153(17) 0.0173(19) 0.0209(18) 0.0075(15) 0.0005(14) 0.0043(14)
C00H 0.0140(16) 0.0197(19) 0.0176(17) 0.0019(15) -0.0003(13) 0.0000(14)
C00I 0.0116(16) 0.0171(18) 0.0202(17) 0.0024(15) 0.0028(14) -0.0012(14)
C00J 0.031(2) 0.023(2) 0.0218(19) -0.0048(16) 0.0006(16) 0.0041(16)
C00K 0.0191(18) 0.0141(18) 0.0244(19) -0.0013(15) 0.0047(15) 0.0047(14)
C00L 0.028(2) 0.025(2) 0.027(2) -0.0025(17) 0.0039(16) -0.0074(17)
C00M 0.0125(16) 0.0147(18) 0.0220(18) 0.0017(15) 0.0017(14) 0.0001(13)
C00N 0.0144(16) 0.0146(18) 0.0196(17) 0.0002(15) 0.0005(14) -0.0002(14)
C00O 0.0165(17) 0.0220(19) 0.0162(17) 0.0017(16) -0.0012(13) 0.0020(15)
C00P 0.0186(17) 0.0150(18) 0.0244(19) 0.0020(15) 0.0025(15) 0.0002(14)
C00Q 0.0147(16) 0.0118(18) 0.0221(18) -0.0002(14) 0.0021(14) -0.0024(13)
C00R 0.0189(17) 0.0148(19) 0.0258(19) 0.0022(16) 0.0050(15) -0.0026(14)
C00S 0.0246(19) 0.021(2) 0.036(2) 0.0025(18) 0.0003(17) -0.0036(16)
C00T 0.0171(17) 0.0145(18) 0.0281(19) -0.0010(16) 0.0002(15) 0.0011(14)
C00U 0.024(2) 0.033(2) 0.031(2) -0.006(2) 0.0067(17) -0.0027(17)
C00V 0.0229(19) 0.030(2) 0.0231(19) -0.0033(17) 0.0063(15) 0.0037(16)
C00W 0.0222(18) 0.0178(19) 0.0243(19) 0.0010(16) 0.0022(15) 0.0024(15)
C00X 0.0238(19) 0.021(2) 0.031(2) -0.0051(17) 0.0030(16) -0.0040(15)
C00Y 0.036(2) 0.026(2) 0.029(2) -0.0047(18) -0.0024(17) -0.0073(18)
C00Z 0.032(2) 0.033(2) 0.027(2) -0.0045(18) 0.0008(17) -0.0048(18)
C010 0.0249(19) 0.027(2) 0.030(2) -0.0059(17) 0.0017(16) 0.0024(16)
C011 0.0217(19) 0.022(2) 0.040(2) -0.0041(18) 0.0075(17) -0.0006(16)
C012 0.037(2) 0.041(3) 0.031(2) -0.0019(19) -0.0123(18) 0.004(2)
C013 0.021(2) 0.028(2) 0.068(3) -0.010(2) 0.007(2) 0.0003(17)
C014 0.021(2) 0.031(2) 0.057(3) -0.006(2) 0.0046(19) -0.0055(17)
C015 0.0199(19) 0.018(2) 0.054(3) -0.0037(19) 0.0068(18) -0.0034(15)
C016 0.048(2) 0.035(2) 0.025(2) -0.0069(19) 0.0081(18) -0.005(2)
C017 0.025(2) 0.031(2) 0.054(3) -0.011(2) 0.0019(19) -0.0060(18)
C018 0.0199(19) 0.044(3) 0.043(2) -0.009(2) -0.0063(18) 0.0033(18)
C019 0.047(3) 0.033(3) 0.047(3) -0.010(2) -0.001(2) -0.002(2)
C01A 0.039(2) 0.038(3) 0.040(2) -0.014(2) 0.0025(19) 0.006(2)
C01B 0.055(3) 0.041(3) 0.042(3) -0.004(2) 0.009(2) -0.016(2)
C01C 0.022(2) 0.060(3) 0.043(3) 0.000(2) -0.0099(18) -0.003(2)
C01D 0.020(2) 0.110(4) 0.025(2) 0.002(2) 0.0016(17) -0.007(2)
C01E 0.018(2) 0.107(4) 0.033(2) -0.004(3) 0.0021(18) -0.008(2)
C01F 0.017(2) 0.127(5) 0.039(3) 0.009(3) -0.0014(18) -0.015(3)
C01G 0.028(2) 0.137(5) 0.032(2) -0.014(3) -0.004(2) -0.004(3)

loop_
_atom_type_symbol
_atom_type_description
_atom_type_scat_dispersion_real
_atom_type_scat_dispersion_imag
_atom_type_scat_source
C C 0.0033 0.0016 'International Tables Vol C Tables 4.2.6.8 and 6.1.1.4'
H H 0.0000 0.0000 'International Tables Vol C Tables 4.2.6.8 and 6.1.1.4'
Cl Cl 0.1484 0.1585 'International Tables Vol C Tables 4.2.6.8 and 6.1.1.4'
O O 0.0106 0.0060 'International Tables Vol C Tables 4.2.6.8 and 6.1.1.4'
S S 0.1246 0.1234 'International Tables Vol C Tables 4.2.6.8 and 6.1.1.4'

loop_
_geom_angle_atom_site_label_1
_geom_angle_atom_site_label_2
_geom_angle_atom_site_label_3
_geom_angle
_geom_angle_site_symmetry_1
_geom_angle_site_symmetry_3
_geom_angle_publ_flag
O003 S001 C00B 113.52(15) . . ?
O003 S001 C00Q 107.54(13) . . ?
O005 S001 O003 118.26(14) . . ?
O005 S001 C00B 106.19(13) . . ?
O005 S001 C00Q 109.42(14) . . ?
C00Q S001 C00B 100.44(15) . . ?
C00U O009 C01A 117.2(3) . . ?
C00L C00A C00G 116.7(3) . . ?
C00L C00A C00W 119.1(3) . . ?
C00W C00A C00G 124.2(3) . . ?
S001 C00B H00B 106.9 . . ?
C00D C00B S001 110.4(2) . . ?
C00D C00B H00B 106.9 . . ?
C00D C00B C00N 111.5(3) . . ?
C00N C00B S001 114.0(2) . . ?
C00N C00B H00B 106.9 . . ?
C01D C00C C00K 124.6(3) . . ?
C01E C00C C00K 117.9(3) . . ?
C01E C00C C01D 117.6(3) . . ?
O006 C00D C00B 122.6(3) . . ?
O006 C00D C00R 120.7(3) . . ?
C00R C00D C00B 116.7(3) . . ?
C00J C00E H00E 120.8 . . ?
C00O C00E H00E 120.8 . . ?
C00O C00E C00J 118.4(3) . . ?
C00H C00F H00F 120.7 . . ?
C00V C00F H00F 120.7 . . ?
C00V C00F C00H 118.6(3) . . ?
O002 C00G C00A 120.1(3) . . ?
O002 C00G C00M 117.3(3) . . ?
C00A C00G C00M 122.6(3) . . ?
C00F C00H C00I 130.6(3) . . ?
C00F C00H C00O 119.6(3) . . ?
C00O C00H C00I 109.8(2) . . ?
C00H C00I H00I 110.7 . . ?
C00H C00I C00M 100.0(2) . . ?
C00H C00I C00Q 114.4(3) . . ?
C00M C00I H00I 110.7 . . ?
C00Q C00I H00I 110.7 . . ?
C00Q C00I C00M 110.0(2) . . ?
C00E C00J H00J 120.0 . . ?
C00V C00J C00E 119.9(3) . . ?
C00V C00J H00J 120.0 . . ?
O007 C00K C00C 119.4(3) . . ?
O007 C00K C00M 119.2(3) . . ?
C00C C00K C00M 121.3(3) . . ?
C00A C00L H00L 119.6 . . ?
C016 C00L C00A 120.8(3) . . ?
C016 C00L H00L 119.6 . . ?
C00G C00M C00I 119.0(3) . . ?
C00G C00M C00K 107.7(2) . . ?
C00G C00M C00N 112.7(2) . . ?
C00I C00M C00K 106.6(2) . . ?
C00N C00M C00I 100.0(2) . . ?
C00N C00M C00K 110.4(3) . . ?
C00B C00N H00N 111.4 . . ?
C00M C00N C00B 112.0(3) . . ?
C00M C00N H00N 111.4 . . ?
C00O C00N C00B 109.6(3) . . ?
C00O C00N C00M 100.7(2) . . ?
C00O C00N H00N 111.4 . . ?
C00E C00O C00H 121.8(3) . . ?
C00E C00O C00N 129.6(3) . . ?
C00H C00O C00N 108.5(3) . . ?
O004 C00P C00Q 118.5(3) . . ?
O004 C00P C00T 121.4(3) . . ?
C00T C00P C00Q 120.2(3) . . ?
S001 C00Q H00Q 108.1 . . ?
C00I C00Q S001 111.0(2) . . ?
C00I C00Q H00Q 108.1 . . ?
C00P C00Q S001 110.4(2) . . ?
C00P C00Q C00I 111.1(2) . . ?
C00P C00Q H00Q 108.1 . . ?
C011 C00R C00D 118.6(3) . . ?
C011 C00R C015 119.3(3) . . ?
C015 C00R C00D 122.1(3) . . ?
C00W C00S H00S 119.7 . . ?
C00Y C00S H00S 119.7 . . ?
C00Y C00S C00W 120.7(3) . . ?
C00X C00T C00P 124.0(3) . . ?
C00X C00T C010 119.1(3) . . ?
C010 C00T C00P 117.0(3) . . ?
O008 C00U O009 123.6(4) . . ?
O008 C00U C01B 124.8(4) . . ?
O009 C00U C01B 111.6(4) . . ?
C00F C00V C00J 121.6(3) . . ?
C00F C00V H00V 119.2 . . ?
C00J C00V H00V 119.2 . . ?
C00A C00W H00W 120.2 . . ?
C00S C00W C00A 119.6(3) . . ?
C00S C00W H00W 120.2 . . ?
C00T C00X H00X 119.8 . . ?
C00T C00X C00Z 120.3(3) . . ?
C00Z C00X H00X 119.8 . . ?
C00S C00Y H00Y 119.9 . . ?
C00S C00Y C016 120.1(4) . . ?
C016 C00Y H00Y 119.9 . . ?
C00X C00Z H00Z 120.2 . . ?
C012 C00Z C00X 119.6(3) . . ?
C012 C00Z H00Z 120.2 . . ?
C00T C010 H010 119.9 . . ?
C018 C010 C00T 120.1(3) . . ?
C018 C010 H010 119.9 . . ?
C00R C011 H011 119.7 . . ?
C017 C011 C00R 120.5(3) . . ?
C017 C011 H011 119.7 . . ?
C00Z C012 H012 119.8 . . ?
C018 C012 C00Z 120.4(4) . . ?
C018 C012 H012 119.8 . . ?
C014 C013 H013 119.5 . . ?
C014 C013 C015 121.0(3) . . ?
C015 C013 H013 119.5 . . ?
C013 C014 H014 120.2 . . ?
C013 C014 C017 119.6(4) . . ?
C017 C014 H014 120.2 . . ?
C00R C015 H015 120.2 . . ?
C013 C015 C00R 119.6(3) . . ?
C013 C015 H015 120.2 . . ?
C00L C016 C00Y 119.7(3) . . ?
C00L C016 H016 120.2 . . ?
C00Y C016 H016 120.2 . . ?
C011 C017 C014 120.0(4) . . ?
C011 C017 H017 120.0 . . ?
C014 C017 H017 120.0 . . ?
C010 C018 H018 119.8 . . ?
C012 C018 C010 120.4(3) . . ?
C012 C018 H018 119.8 . . ?
H01A C019 H01B 109.5 . . ?
H01A C019 H01H 109.5 . . ?
H01B C019 H01H 109.5 . . ?
C01A C019 H01A 109.5 . . ?
C01A C019 H01B 109.5 . . ?
C01A C019 H01H 109.5 . . ?
O009 C01A C019 112.0(3) . . ?
O009 C01A H01I 109.2 . . ?
O009 C01A H01J 109.2 . . ?
C019 C01A H01I 109.2 . . ?
C019 C01A H01J 109.2 . . ?
H01I C01A H01J 107.9 . . ?
C00U C01B H01K 109.5 . . ?
C00U C01B H01L 109.5 . . ?
C00U C01B H01M 109.5 . . ?
H01K C01B H01L 109.5 . . ?
H01K C01B H01M 109.5 . . ?
H01L C01B H01M 109.5 . . ?
C01F C01C H01C 120.5 . . ?
C01F C01C C01G 119.0(4) . . ?
C01G C01C H01C 120.5 . . ?
C00C C01D H01D 119.7 . . ?
C00C C01D C01F 120.6(4) . . ?
C01F C01D H01D 119.7 . . ?
C00C C01E H01E 119.5 . . ?
C00C C01E C01G 121.0(4) . . ?
C01G C01E H01E 119.5 . . ?
C01C C01F C01D 121.2(4) . . ?
C01C C01F H01F 119.4 . . ?
C01D C01F H01F 119.4 . . ?
C01C C01G C01E 120.5(4) . . ?
C01C C01G H01G 119.7 . . ?
C01E C01G H01G 119.7 . . ?

loop_
_geom_bond_atom_site_label_1
_geom_bond_atom_site_label_2
_geom_bond_distance
_geom_bond_site_symmetry_2
_geom_bond_publ_flag
S001 O003 1.439(2) . ?
S001 O005 1.434(2) . ?
S001 C00B 1.820(3) . ?
S001 C00Q 1.817(3) . ?
O002 C00G 1.225(4) . ?
O004 C00P 1.213(4) . ?
O006 C00D 1.212(4) . ?
O007 C00K 1.212(4) . ?
O008 C00U 1.204(4) . ?
O009 C00U 1.334(4) . ?
O009 C01A 1.452(5) . ?
C00A C00G 1.480(5) . ?
C00A C00L 1.393(4) . ?
C00A C00W 1.397(4) . ?
C00B H00B 1.0000 . ?
C00B C00D 1.532(5) . ?
C00B C00N 1.560(4) . ?
C00C C00K 1.498(5) . ?
C00C C01D 1.379(5) . ?
C00C C01E 1.378(5) . ?
C00D C00R 1.502(5) . ?
C00E H00E 0.9500 . ?
C00E C00J 1.390(4) . ?
C00E C00O 1.379(5) . ?
C00F H00F 0.9500 . ?
C00F C00H 1.388(4) . ?
C00F C00V 1.385(5) . ?
C00G C00M 1.547(4) . ?
C00H C00I 1.518(4) . ?
C00H C00O 1.394(4) . ?
C00I H00I 1.0000 . ?
C00I C00M 1.564(4) . ?
C00I C00Q 1.552(4) . ?
C00J H00J 0.9500 . ?
C00J C00V 1.386(5) . ?
C00K C00M 1.569(5) . ?
C00L H00L 0.9500 . ?
C00L C016 1.379(5) . ?
C00M C00N 1.554(4) . ?
C00N H00N 1.0000 . ?
C00N C00O 1.513(4) . ?
C00P C00Q 1.541(4) . ?
C00P C00T 1.489(5) . ?
C00Q H00Q 1.0000 . ?
C00R C011 1.388(5) . ?
C00R C015 1.393(5) . ?
C00S H00S 0.9500 . ?
C00S C00W 1.383(5) . ?
C00S C00Y 1.378(5) . ?
C00T C00X 1.389(5) . ?
C00T C010 1.404(5) . ?
C00U C01B 1.494(6) . ?
C00V H00V 0.9500 . ?
C00W H00W 0.9500 . ?
C00X H00X 0.9500 . ?
C00X C00Z 1.393(5) . ?
C00Y H00Y 0.9500 . ?
C00Y C016 1.385(5) . ?
C00Z H00Z 0.9500 . ?
C00Z C012 1.387(5) . ?
C010 H010 0.9500 . ?
C010 C018 1.379(5) . ?
C011 H011 0.9500 . ?
C011 C017 1.382(5) . ?
C012 H012 0.9500 . ?
C012 C018 1.375(5) . ?
C013 H013 0.9500 . ?
C013 C014 1.372(5) . ?
C013 C015 1.387(5) . ?
C014 H014 0.9500 . ?
C014 C017 1.387(5) . ?
C015 H015 0.9500 . ?
C016 H016 0.9500 . ?
C017 H017 0.9500 . ?
C018 H018 0.9500 . ?
C019 H01A 0.9800 . ?
C019 H01B 0.9800 . ?
C019 H01H 0.9800 . ?
C019 C01A 1.492(5) . ?
C01A H01I 0.9900 . ?
C01A H01J 0.9900 . ?
C01B H01K 0.9800 . ?
C01B H01L 0.9800 . ?
C01B H01M 0.9800 . ?
C01C H01C 0.9500 . ?
C01C C01F 1.346(6) . ?
C01C C01G 1.369(6) . ?
C01D H01D 0.9500 . ?
C01D C01F 1.384(6) . ?
C01E H01E 0.9500 . ?
C01E C01G 1.378(6) . ?
C01F H01F 0.9500 . ?
C01G H01G 0.9500 . ?

loop_
_geom_torsion_atom_site_label_1
_geom_torsion_atom_site_label_2
_geom_torsion_atom_site_label_3
_geom_torsion_atom_site_label_4
_geom_torsion
_geom_torsion_site_symmetry_1
_geom_torsion_site_symmetry_2
_geom_torsion_site_symmetry_3
_geom_torsion_site_symmetry_4
_geom_torsion_publ_flag
S001 C00B C00D O006 -8.2(4) . . . . ?
S001 C00B C00D C00R 173.3(2) . . . . ?
S001 C00B C00N C00M -61.2(3) . . . . ?
S001 C00B C00N C00O 49.7(3) . . . . ?
O002 C00G C00M C00I -143.9(3) . . . . ?
O002 C00G C00M C00K 94.7(3) . . . . ?
O002 C00G C00M C00N -27.3(4) . . . . ?
O003 S001 C00B C00D 54.0(2) . . . . ?
O003 S001 C00B C00N -72.3(3) . . . . ?
O003 S001 C00Q C00I 73.1(2) . . . . ?
O003 S001 C00Q C00P -50.5(3) . . . . ?
O004 C00P C00Q S001 103.0(3) . . . . ?
O004 C00P C00Q C00I -20.6(4) . . . . ?
O004 C00P C00T C00X 177.3(3) . . . . ?
O004 C00P C00T C010 -2.4(5) . . . . ?
O005 S001 C00B C00D -77.6(2) . . . . ?
O005 S001 C00B C00N 156.1(2) . . . . ?
O005 S001 C00Q C00I -157.28(19) . . . . ?
O005 S001 C00Q C00P 79.1(2) . . . . ?
O006 C00D C00R C011 -28.9(5) . . . . ?
O006 C00D C00R C015 150.8(3) . . . . ?
O007 C00K C00M C00G 99.4(3) . . . . ?
O007 C00K C00M C00I -29.4(4) . . . . ?
O007 C00K C00M C00N -137.1(3) . . . . ?
C00A C00G C00M C00I 34.6(4) . . . . ?
C00A C00G C00M C00K -86.8(3) . . . . ?
C00A C00G C00M C00N 151.2(3) . . . . ?
C00A C00L C016 C00Y 0.7(6) . . . . ?
C00B S001 C00Q C00I -45.8(2) . . . . ?
C00B S001 C00Q C00P -169.4(2) . . . . ?
C00B C00D C00R C011 149.6(3) . . . . ?
C00B C00D C00R C015 -30.6(4) . . . . ?
C00B C00N C00O C00E 85.6(4) . . . . ?
C00B C00N C00O C00H -89.6(3) . . . . ?
C00C C00K C00M C00G -83.0(3) . . . . ?
C00C C00K C00M C00I 148.2(3) . . . . ?
C00C C00K C00M C00N 40.5(4) . . . . ?
C00C C01D C01F C01C 2.3(8) . . . . ?
C00C C01E C01G C01C 2.5(8) . . . . ?
C00D C00B C00N C00M 173.1(2) . . . . ?
C00D C00B C00N C00O -76.0(3) . . . . ?
C00D C00R C011 C017 -179.7(3) . . . . ?
C00D C00R C015 C013 -178.8(3) . . . . ?
C00E C00J C00V C00F 1.2(5) . . . . ?
C00F C00H C00I C00M 154.6(3) . . . . ?
C00F C00H C00I C00Q -87.9(4) . . . . ?
C00F C00H C00O C00E 2.3(5) . . . . ?
C00F C00H C00O C00N 178.0(3) . . . . ?
C00G C00A C00L C016 177.8(3) . . . . ?
C00G C00A C00W C00S -178.0(3) . . . . ?
C00G C00M C00N C00B -54.1(3) . . . . ?
C00G C00M C00N C00O -170.5(3) . . . . ?
C00H C00F C00V C00J -1.0(5) . . . . ?
C00H C00I C00M C00G 165.1(3) . . . . ?
C00H C00I C00M C00K -73.0(3) . . . . ?
C00H C00I C00M C00N 42.0(3) . . . . ?
C00H C00I C00Q S001 -41.6(3) . . . . ?
C00H C00I C00Q C00P 81.6(3) . . . . ?
C00I C00H C00O C00E -176.9(3) . . . . ?
C00I C00H C00O C00N -1.3(4) . . . . ?
C00I C00M C00N C00B 73.3(3) . . . . ?
C00I C00M C00N C00O -43.1(3) . . . . ?
C00J C00E C00O C00H -2.1(5) . . . . ?
C00J C00E C00O C00N -176.8(3) . . . . ?
C00K C00C C01D C01F 176.9(4) . . . . ?
C00K C00C C01E C01G -179.4(4) . . . . ?
C00K C00M C00N C00B -174.6(2) . . . . ?
C00K C00M C00N C00O 69.0(3) . . . . ?
C00L C00A C00G O002 21.1(5) . . . . ?
C00L C00A C00G C00M -157.3(3) . . . . ?
C00L C00A C00W C00S 1.0(5) . . . . ?
C00M C00I C00Q S001 69.9(3) . . . . ?
C00M C00I C00Q C00P -166.9(3) . . . . ?
C00M C00N C00O C00E -156.3(3) . . . . ?
C00M C00N C00O C00H 28.5(3) . . . . ?
C00N C00B C00D O006 119.5(3) . . . . ?
C00N C00B C00D C00R -59.0(3) . . . . ?
C00O C00E C00J C00V 0.4(5) . . . . ?
C00O C00H C00I C00M -26.3(3) . . . . ?
C00O C00H C00I C00Q 91.2(3) . . . . ?
C00P C00T C00X C00Z 178.9(3) . . . . ?
C00P C00T C010 C018 -177.9(3) . . . . ?
C00Q S001 C00B C00D 168.5(2) . . . . ?
C00Q S001 C00B C00N 42.2(3) . . . . ?
C00Q C00I C00M C00G 44.4(4) . . . . ?
C00Q C00I C00M C00K 166.3(2) . . . . ?
C00Q C00I C00M C00N -78.7(3) . . . . ?
C00Q C00P C00T C00X -2.1(5) . . . . ?
C00Q C00P C00T C010 178.2(3) . . . . ?
C00R C011 C017 C014 -0.8(6) . . . . ?
C00S C00Y C016 C00L 0.1(6) . . . . ?
C00T C00P C00Q S001 -77.6(3) . . . . ?
C00T C00P C00Q C00I 158.9(3) . . . . ?
C00T C00X C00Z C012 0.0(5) . . . . ?
C00T C010 C018 C012 -2.0(6) . . . . ?
C00U O009 C01A C019 -80.9(4) . . . . ?
C00V C00F C00H C00I 178.4(3) . . . . ?
C00V C00F C00H C00O -0.7(5) . . . . ?
C00W C00A C00G O002 -159.9(3) . . . . ?
C00W C00A C00G C00M 21.7(5) . . . . ?
C00W C00A C00L C016 -1.3(5) . . . . ?
C00W C00S C00Y C016 -0.3(6) . . . . ?
C00X C00T C010 C018 2.4(5) . . . . ?
C00X C00Z C012 C018 0.5(6) . . . . ?
C00Y C00S C00W C00A -0.2(5) . . . . ?
C00Z C012 C018 C010 0.5(6) . . . . ?
C010 C00T C00X C00Z -1.4(5) . . . . ?
C011 C00R C015 C013 0.9(5) . . . . ?
C013 C014 C017 C011 -0.5(6) . . . . ?
C014 C013 C015 C00R -2.3(6) . . . . ?
C015 C00R C011 C017 0.6(5) . . . . ?
C015 C013 C014 C017 2.1(6) . . . . ?
C01A O009 C00U O008 1.2(5) . . . . ?
C01A O009 C00U C01B -179.2(3) . . . . ?
C01D C00C C00K O007 -143.8(4) . . . . ?
C01D C00C C00K C00M 38.6(5) . . . . ?
C01D C00C C01E C01G -1.3(7) . . . . ?
C01E C00C C00K O007 34.2(5) . . . . ?
C01E C00C C00K C00M -143.4(4) . . . . ?
C01E C00C C01D C01F -1.0(7) . . . . ?
C01F C01C C01G C01E -1.2(8) . . . . ?
C01G C01C C01F C01D -1.1(8) . . . . ?

loop_
_smtbx_masks_void_nr
_smtbx_masks_void_average_x
_smtbx_masks_void_average_y
_smtbx_masks_void_average_z
_smtbx_masks_void_volume
_smtbx_masks_void_count_electrons
_smtbx_masks_void_content
1 0.067 -0.108 0.254 35.4 1.1 ?
2 -0.067 0.108 0.746 35.4 1.1 ?
3 -0.067 0.392 0.246 35.4 1.1 ?
4 0.067 0.608 0.754 35.4 1.1 ?
